data_1566013
loop_
_publ_author_name
'Yang, Shuang'
'Li, Gong'
'Yang, Yujie'
'Zhu, Mengdi'
'Fu, Yuejiao'
'Xing, Na'
'Shi, Lei'

_publ_section_title
;
 Styrene selective oxidation to benzaldehyde catalyzed by acylhydrazone Mo
 complexes: Reaction parameter effects and kinetics
;
_journal_name_full 'Inorganica Chimica Acta'
_journal_page_first 120643
_journal_paper_doi 10.1016/j.ica.2021.120643
_journal_volume 529
_journal_year 2022
_chemical_formula_sum 'C17 H13 Cl2 F3 Mo N2 O5'
_chemical_formula_weight 549.13
_space_group_IT_number 14
_space_group_name_Hall '-P 2ybc'
_space_group_name_H-M_alt 'P 1 21/c 1'
_symmetry_cell_setting monoclinic
_symmetry_space_group_name_H-M 'P 1 21/c 1'
_atom_sites_solution_hydrogens geom
_atom_sites_solution_primary direct
_atom_sites_solution_secondary difmap
_cell_angle_alpha 90.00
_cell_angle_beta 91.5740(10)
_cell_angle_gamma 90.00
_cell_formula_units_Z 4
_cell_length_a 13.9165(11)
_cell_length_b 8.1234(6)
_cell_length_c 17.7116(12)
_cell_measurement_reflns_used 4844
_cell_measurement_temperature 298(2)
_cell_measurement_theta_max 28.2
_cell_measurement_theta_min 2.3
_cell_volume 2001.5(3)
_computing_structure_refinement 'SHELXL-97 (Sheldrick, 1997)'
_computing_structure_solution 'SHELXS-97 (Sheldrick, 1990)'
_diffrn_ambient_temperature 298(2)
_diffrn_measured_fraction_theta_full 0.999
_diffrn_measured_fraction_theta_max 0.999
_diffrn_radiation_monochromator graphite
_diffrn_radiation_source 'fine-focus sealed tube'
_diffrn_radiation_type MoK\a
_diffrn_radiation_wavelength 0.71073
_diffrn_reflns_av_R_equivalents 0.0252
_diffrn_reflns_av_sigmaI/netI 0.0271
_diffrn_reflns_limit_h_max 16
_diffrn_reflns_limit_h_min -16
_diffrn_reflns_limit_k_max 8
_diffrn_reflns_limit_k_min -9
_diffrn_reflns_limit_l_max 21
_diffrn_reflns_limit_l_min -21
_diffrn_reflns_number 11459
_diffrn_reflns_theta_full 25.50
_diffrn_reflns_theta_max 25.50
_diffrn_reflns_theta_min 1.46
_exptl_absorpt_coefficient_mu 0.982
_exptl_absorpt_correction_T_max 0.7773
_exptl_absorpt_correction_T_min 0.7571
_exptl_crystal_colour brown
_exptl_crystal_density_diffrn 1.822
_exptl_crystal_density_method 'not measured'
_exptl_crystal_description block
_exptl_crystal_F_000 1088
_exptl_crystal_size_max 0.30
_exptl_crystal_size_mid 0.27
_exptl_crystal_size_min 0.27
_refine_diff_density_max 0.435
_refine_diff_density_min -0.500
_refine_diff_density_rms 0.072
_refine_ls_extinction_method none
_refine_ls_goodness_of_fit_ref 1.027
_refine_ls_hydrogen_treatment mixed
_refine_ls_matrix_type full
_refine_ls_number_parameters 275
_refine_ls_number_reflns 3718
_refine_ls_number_restraints 3
_refine_ls_restrained_S_all 1.026
_refine_ls_R_factor_all 0.0412
_refine_ls_R_factor_gt 0.0294
_refine_ls_shift/su_max 0.002
_refine_ls_shift/su_mean 0.000
_refine_ls_structure_factor_coef Fsqd
_refine_ls_weighting_details 'calc w=1/[\s^2^(Fo^2^)+(0.0413P)^2^+1.4306P] where P=(Fo^2^+2Fc^2^)/3'
_refine_ls_weighting_scheme calc
_refine_ls_wR_factor_gt 0.0733
_refine_ls_wR_factor_ref 0.0815
_reflns_number_gt 3012
_reflns_number_total 3718
_reflns_threshold_expression >2sigma(I)
_cod_data_source_file ICA-2022-529-120643.cif
_cod_data_source_block 3
_cod_original_sg_symbol_H-M P21/c
_cod_database_code 1566013

loop_
_symmetry_equiv_pos_as_xyz
'x, y, z'
'-x, y+1/2, -z+1/2'
'-x, -y, -z'
'x, -y-1/2, z-1/2'

loop_
_atom_site_label
_atom_site_type_symbol
_atom_site_fract_x
_atom_site_fract_y
_atom_site_fract_z
_atom_site_U_iso_or_equiv
_atom_site_adp_type
_atom_site_occupancy
_atom_site_symmetry_multiplicity
_atom_site_calc_flag
_atom_site_refinement_flags
_atom_site_disorder_assembly
_atom_site_disorder_group
Mo1 Mo 0.425805(18) 0.74479(3) 0.652370(13) 0.02993(10) Uani 1 1 d D . .
N1 N 0.47692(16) 0.7307(3) 0.53255(13) 0.0275(5) Uani 1 1 d . . .
N2 N 0.56846(16) 0.6611(3) 0.52450(13) 0.0297(5) Uani 1 1 d . . .
O1 O 0.30463(14) 0.7739(3) 0.59880(12) 0.0380(5) Uani 1 1 d . . .
O2 O 0.55854(14) 0.6491(3) 0.65393(11) 0.0380(5) Uani 1 1 d . . .
O3 O 0.39280(16) 0.4728(2) 0.62074(11) 0.0377(5) Uani 1 1 d D . .
O4 O 0.39451(16) 0.6873(3) 0.74020(11) 0.0432(5) Uani 1 1 d . . .
O5 O 0.45881(18) 0.9441(3) 0.65972(13) 0.0515(6) Uani 1 1 d . . .
Cl1 Cl 0.10912(6) 0.88976(14) 0.60094(5) 0.0608(3) Uani 1 1 d . . .
Cl2 Cl 0.17415(7) 1.09962(13) 0.31987(5) 0.0628(3) Uani 1 1 d . . .
F1 F 0.9909(2) 0.2517(4) 0.6937(2) 0.1251(14) Uani 1 1 d . . .
F2 F 1.0178(2) 0.2829(4) 0.57850(19) 0.1020(10) Uani 1 1 d . . .
F3 F 1.04381(19) 0.4769(4) 0.6532(2) 0.1242(13) Uani 1 1 d . . .
C1 C 0.3410(2) 0.8659(3) 0.47317(16) 0.0307(6) Uani 1 1 d . . .
C2 C 0.2795(2) 0.8510(3) 0.53490(16) 0.0312(6) Uani 1 1 d . . .
C3 C 0.1863(2) 0.9149(4) 0.52730(17) 0.0362(7) Uani 1 1 d . . .
C4 C 0.1550(2) 0.9938(4) 0.46274(18) 0.0428(8) Uani 1 1 d . . .
H4 H 0.0934 1.0381 0.4594 0.051 Uiso 1 1 calc R . .
C5 C 0.2163(2) 1.0068(4) 0.40250(17) 0.0394(7) Uani 1 1 d . . .
C6 C 0.3079(2) 0.9437(4) 0.40686(16) 0.0371(7) Uani 1 1 d . . .
H6 H 0.3479 0.9526 0.3658 0.044 Uiso 1 1 calc R . .
C7 C 0.4357(2) 0.7936(4) 0.47369(17) 0.0330(7) Uani 1 1 d . . .
H7 H 0.4688 0.7926 0.4288 0.040 Uiso 1 1 calc R . .
C8 C 0.6043(2) 0.6247(3) 0.59133(15) 0.0290(6) Uani 1 1 d . . .
C9 C 0.7006(2) 0.5494(3) 0.60086(15) 0.0301(6) Uani 1 1 d . . .
C10 C 0.7247(2) 0.4728(4) 0.66854(17) 0.0393(7) Uani 1 1 d . . .
H10 H 0.6797 0.4664 0.7063 0.047 Uiso 1 1 calc R . .
C11 C 0.8151(2) 0.4059(4) 0.68045(19) 0.0469(8) Uani 1 1 d . . .
H11 H 0.8304 0.3525 0.7256 0.056 Uiso 1 1 calc R . .
C12 C 0.8824(2) 0.4185(4) 0.62527(19) 0.0422(8) Uani 1 1 d . . .
C13 C 0.8584(2) 0.4922(5) 0.5572(2) 0.0528(9) Uani 1 1 d . . .
H13 H 0.9033 0.4978 0.5195 0.063 Uiso 1 1 calc R . .
C14 C 0.7679(2) 0.5575(4) 0.54503(18) 0.0447(8) Uani 1 1 d . . .
H14 H 0.7521 0.6072 0.4991 0.054 Uiso 1 1 calc R . .
C15 C 0.9823(3) 0.3576(6) 0.6398(3) 0.0644(11) Uani 1 1 d . . .
C16 C 0.3731(3) 0.3399(4) 0.67288(18) 0.0475(8) Uani 1 1 d D . .
H16A H 0.3639 0.3853 0.7228 0.057 Uiso 1 1 calc R . .
H16B H 0.4280 0.2665 0.6759 0.057 Uiso 1 1 calc R . .
C17 C 0.2870(3) 0.2456(5) 0.6493(2) 0.0713(13) Uani 1 1 d . . .
H17A H 0.2989 0.1891 0.6029 0.107 Uiso 1 1 calc R . .
H17B H 0.2337 0.3193 0.6420 0.107 Uiso 1 1 calc R . .
H17C H 0.2724 0.1667 0.6877 0.107 Uiso 1 1 calc R . .
H3 H 0.394(3) 0.437(3) 0.5758(7) 0.107 Uiso 1 1 d D . .

loop_
_atom_site_aniso_label
_atom_site_aniso_U_11
_atom_site_aniso_U_22
_atom_site_aniso_U_33
_atom_site_aniso_U_23
_atom_site_aniso_U_13
_atom_site_aniso_U_12
Mo1 0.03277(16) 0.03400(16) 0.02318(14) -0.00389(10) 0.00391(10) 0.00610(11)
N1 0.0268(12) 0.0294(13) 0.0266(12) -0.0024(10) 0.0035(10) 0.0008(10)
N2 0.0266(12) 0.0336(13) 0.0293(13) -0.0004(11) 0.0043(10) 0.0042(10)
O1 0.0305(11) 0.0510(13) 0.0327(11) 0.0085(10) 0.0048(9) 0.0093(9)
O2 0.0340(11) 0.0540(14) 0.0260(10) -0.0028(10) 0.0014(9) 0.0095(10)
O3 0.0557(13) 0.0330(11) 0.0247(10) -0.0012(9) 0.0055(10) -0.0024(10)
O4 0.0525(14) 0.0516(13) 0.0260(11) -0.0034(10) 0.0097(10) 0.0118(11)
O5 0.0614(15) 0.0384(13) 0.0549(15) -0.0113(11) 0.0057(12) 0.0013(11)
Cl1 0.0369(5) 0.0929(8) 0.0531(5) 0.0155(5) 0.0124(4) 0.0193(5)
Cl2 0.0613(6) 0.0779(7) 0.0482(5) 0.0211(5) -0.0146(4) 0.0106(5)
F1 0.0678(18) 0.170(3) 0.137(3) 0.087(2) 0.0070(18) 0.0557(19)
F2 0.0615(17) 0.134(3) 0.111(2) -0.0095(19) 0.0045(16) 0.0480(16)
F3 0.0501(15) 0.106(2) 0.214(4) -0.016(2) -0.047(2) 0.0015(15)
C1 0.0329(15) 0.0281(15) 0.0311(15) -0.0029(12) -0.0005(12) 0.0049(12)
C2 0.0331(16) 0.0283(15) 0.0320(15) -0.0014(12) -0.0001(12) 0.0033(12)
C3 0.0308(16) 0.0400(17) 0.0380(16) -0.0006(14) 0.0024(13) 0.0026(13)
C4 0.0339(17) 0.0466(19) 0.0474(19) 0.0029(16) -0.0073(15) 0.0073(14)
C5 0.0404(18) 0.0392(17) 0.0380(17) 0.0045(14) -0.0096(14) 0.0032(14)
C6 0.0436(18) 0.0380(17) 0.0295(15) 0.0004(13) 0.0005(13) 0.0018(14)
C7 0.0354(17) 0.0360(16) 0.0281(15) 0.0001(13) 0.0064(13) 0.0018(13)
C8 0.0300(15) 0.0298(15) 0.0272(15) -0.0054(12) 0.0028(12) 0.0001(12)
C9 0.0315(15) 0.0277(15) 0.0310(15) -0.0025(12) -0.0004(12) 0.0016(12)
C10 0.0403(18) 0.0435(18) 0.0343(16) 0.0064(14) 0.0040(14) 0.0045(14)
C11 0.048(2) 0.049(2) 0.0430(19) 0.0092(16) -0.0059(16) 0.0077(16)
C12 0.0365(18) 0.0415(18) 0.0481(19) -0.0005(15) -0.0070(15) 0.0069(14)
C13 0.0351(18) 0.076(3) 0.047(2) 0.0077(19) 0.0102(15) 0.0110(17)
C14 0.0358(18) 0.066(2) 0.0328(16) 0.0116(16) 0.0033(14) 0.0098(16)
C15 0.041(2) 0.072(3) 0.079(3) 0.011(2) -0.008(2) 0.014(2)
C16 0.062(2) 0.044(2) 0.0364(18) 0.0051(15) 0.0043(16) 0.0033(17)
C17 0.091(3) 0.068(3) 0.055(2) 0.016(2) -0.002(2) -0.034(2)

loop_
_atom_type_symbol
_atom_type_description
_atom_type_scat_dispersion_real
_atom_type_scat_dispersion_imag
_atom_type_scat_source
C C 0.0033 0.0016 'International Tables Vol C Tables 4.2.6.8 and 6.1.1.4'
H H 0.0000 0.0000 'International Tables Vol C Tables 4.2.6.8 and 6.1.1.4'
N N 0.0061 0.0033 'International Tables Vol C Tables 4.2.6.8 and 6.1.1.4'
O O 0.0106 0.0060 'International Tables Vol C Tables 4.2.6.8 and 6.1.1.4'
F F 0.0171 0.0103 'International Tables Vol C Tables 4.2.6.8 and 6.1.1.4'
Cl Cl 0.1484 0.1585 'International Tables Vol C Tables 4.2.6.8 and 6.1.1.4'
Mo Mo -1.6832 0.6857 'International Tables Vol C Tables 4.2.6.8 and 6.1.1.4'

loop_
_geom_angle_atom_site_label_1
_geom_angle_atom_site_label_2
_geom_angle_atom_site_label_3
_geom_angle
_geom_angle_site_symmetry_1
_geom_angle_site_symmetry_3
O5 Mo1 O4 105.69(11) . .
O5 Mo1 O1 98.79(11) . .
O4 Mo1 O1 104.04(10) . .
O5 Mo1 O2 97.02(11) . .
O4 Mo1 O2 98.08(9) . .
O1 Mo1 O2 148.06(8) . .
O5 Mo1 N1 91.67(10) . .
O4 Mo1 N1 160.85(10) . .
O1 Mo1 N1 80.66(8) . .
O2 Mo1 N1 71.30(8) . .
O5 Mo1 O3 169.54(9) . .
O4 Mo1 O3 84.54(9) . .
O1 Mo1 O3 80.41(9) . .
O2 Mo1 O3 79.08(9) . .
N1 Mo1 O3 77.90(7) . .
C7 N1 N2 117.7(2) . .
C7 N1 Mo1 126.7(2) . .
N2 N1 Mo1 115.19(16) . .
C8 N2 N1 108.9(2) . .
C2 O1 Mo1 133.00(19) . .
C8 O2 Mo1 121.12(17) . .
C16 O3 Mo1 126.42(18) . .
C16 O3 H3 110.2(14) . .
Mo1 O3 H3 123.2(14) . .
C6 C1 C2 119.7(3) . .
C6 C1 C7 117.9(3) . .
C2 C1 C7 122.2(3) . .
O1 C2 C3 118.5(3) . .
O1 C2 C1 123.2(3) . .
C3 C2 C1 118.3(3) . .
C4 C3 C2 121.7(3) . .
C4 C3 Cl1 119.7(2) . .
C2 C3 Cl1 118.6(2) . .
C3 C4 C5 119.2(3) . .
C3 C4 H4 120.4 . .
C5 C4 H4 120.4 . .
C6 C5 C4 121.2(3) . .
C6 C5 Cl2 120.1(2) . .
C4 C5 Cl2 118.7(2) . .
C5 C6 C1 119.9(3) . .
C5 C6 H6 120.0 . .
C1 C6 H6 120.0 . .
N1 C7 C1 123.8(3) . .
N1 C7 H7 118.1 . .
C1 C7 H7 118.1 . .
N2 C8 O2 123.4(3) . .
N2 C8 C9 121.3(2) . .
O2 C8 C9 115.2(2) . .
C14 C9 C10 119.2(3) . .
C14 C9 C8 121.9(3) . .
C10 C9 C8 118.8(3) . .
C11 C10 C9 120.5(3) . .
C11 C10 H10 119.8 . .
C9 C10 H10 119.8 . .
C12 C11 C10 119.8(3) . .
C12 C11 H11 120.1 . .
C10 C11 H11 120.1 . .
C11 C12 C13 119.9(3) . .
C11 C12 C15 120.2(3) . .
C13 C12 C15 119.9(3) . .
C14 C13 C12 120.2(3) . .
C14 C13 H13 119.9 . .
C12 C13 H13 119.9 . .
C13 C14 C9 120.3(3) . .
C13 C14 H14 119.9 . .
C9 C14 H14 119.9 . .
F1 C15 F3 108.3(4) . .
F1 C15 F2 105.6(4) . .
F3 C15 F2 103.1(4) . .
F1 C15 C12 114.6(4) . .
F3 C15 C12 112.8(4) . .
F2 C15 C12 111.7(3) . .
O3 C16 C17 111.9(3) . .
O3 C16 H16A 109.2 . .
C17 C16 H16A 109.2 . .
O3 C16 H16B 109.2 . .
C17 C16 H16B 109.2 . .
H16A C16 H16B 107.9 . .
C16 C17 H17A 109.5 . .
C16 C17 H17B 109.5 . .
H17A C17 H17B 109.5 . .
C16 C17 H17C 109.5 . .
H17A C17 H17C 109.5 . .
H17B C17 H17C 109.5 . .

loop_
_geom_bond_atom_site_label_1
_geom_bond_atom_site_label_2
_geom_bond_distance
_geom_bond_site_symmetry_2
Mo1 O5 1.687(2) .
Mo1 O4 1.693(2) .
Mo1 O1 1.927(2) .
Mo1 O2 2.003(2) .
Mo1 N1 2.260(2) .
Mo1 O3 2.322(2) .
N1 C7 1.282(4) .
N1 N2 1.404(3) .
N2 C8 1.306(3) .
O1 C2 1.332(3) .
O2 C8 1.309(3) .
O3 C16 1.452(4) .
O3 H3 0.850(9) .
Cl1 C3 1.725(3) .
Cl2 C5 1.734(3) .
F1 C15 1.288(5) .
F2 C15 1.349(5) .
F3 C15 1.310(5) .
C1 C6 1.400(4) .
C1 C2 1.412(4) .
C1 C7 1.443(4) .
C2 C3 1.400(4) .
C3 C4 1.372(4) .
C4 C5 1.389(4) .
C4 H4 0.9300 .
C5 C6 1.375(4) .
C6 H6 0.9300 .
C7 H7 0.9300 .
C8 C9 1.478(4) .
C9 C14 1.382(4) .
C9 C10 1.383(4) .
C10 C11 1.381(4) .
C10 H10 0.9300 .
C11 C12 1.376(5) .
C11 H11 0.9300 .
C12 C13 1.379(5) .
C12 C15 1.492(5) .
C13 C14 1.377(4) .
C13 H13 0.9300 .
C14 H14 0.9300 .
C16 C17 1.473(5) .
C16 H16A 0.9700 .
C16 H16B 0.9700 .
C17 H17A 0.9600 .
C17 H17B 0.9600 .
C17 H17C 0.9600 .

loop_
_geom_hbond_atom_site_label_D
_geom_hbond_atom_site_label_H
_geom_hbond_atom_site_label_A
_geom_hbond_distance_DH
_geom_hbond_distance_HA
_geom_hbond_distance_DA
_geom_hbond_angle_DHA
_geom_hbond_site_symmetry_A
O3 H3 N2 0.850(9) 2.027(15) 2.858(3) 166(5) 3_666
